data_7238682
loop_
_publ_author_name
'Neves, Cl\'audia M. B.'
'Sim\~oes, M\'ario M. Q.'
'Dom\'ingues, M.Ros\'ario M.'
'Santos, Isabel C. M. S.'
'Neves, M.Gra\,ca P. M. S.'
'Paz, Filipe A. Almeida'
'Silva, Artur M. S.'
'Cavaleiro, Jos\'e A. S.'

_publ_section_title
;
 Oxidation of diclofenac catalyzed by manganese porphyrins: synthesis of
 novel diclofenac derivatives
;
_journal_issue 19
_journal_name_full 'RSC Advances'
_journal_page_first 7427
_journal_paper_doi 10.1039/c2ra20801f
_journal_volume 2
_journal_year 2012
_chemical_formula_moiety 'C17 H13 Cl2 N O5'
_chemical_formula_sum 'C17 H13 Cl2 N O5'
_chemical_formula_weight 382.18
_space_group_IT_number 2
_space_group_name_Hall '-P 1'
_space_group_name_H-M_alt 'P -1'
_symmetry_cell_setting triclinic
_symmetry_space_group_name_Hall '-P 1'
_symmetry_space_group_name_H-M 'P -1'
_atom_sites_solution_hydrogens geom
_atom_sites_solution_primary direct
_atom_sites_solution_secondary difmap
_audit_creation_date '10 January 2012'
_audit_creation_method 'SHELXL-97, manual editing plus enCIFer'
_cell_angle_alpha 87.827(12)
_cell_angle_beta 84.530(11)
_cell_angle_gamma 80.818(11)
_cell_formula_units_Z 4
_cell_length_a 10.851(2)
_cell_length_b 10.951(2)
_cell_length_c 14.929(3)
_cell_measurement_reflns_used 2536
_cell_measurement_temperature 150(2)
_cell_measurement_theta_max 20.30
_cell_measurement_theta_min 2.46
_cell_volume 1742.8(6)
_computing_cell_refinement 'APEX2 (Bruker, 2006)'
_computing_data_collection 'APEX2 (Bruker, 2006)'
_computing_data_reduction 'SAINT+ (Bruker, 2005)'
_computing_molecular_graphics 'DIAMOND (Brandenburg, 2009)'
_computing_publication_material 'SHELXTL (Sheldrick, 2008)'
_computing_structure_refinement 'SHELXTL (Sheldrick, 2008)'
_computing_structure_solution 'SHELXTL (Sheldrick, 2008)'
_diffrn_ambient_temperature 150(2)
_diffrn_measured_fraction_theta_full 0.983
_diffrn_measured_fraction_theta_max 0.983
_diffrn_measurement_device_type 'Bruker X8 Kappa CCD APEX II'
_diffrn_measurement_method '\w / \f scans'
_diffrn_radiation_monochromator graphite
_diffrn_radiation_source 'fine-focus sealed tube'
_diffrn_radiation_type MoK\a
_diffrn_radiation_wavelength 0.71073
_diffrn_reflns_av_R_equivalents 0.1184
_diffrn_reflns_av_sigmaI/netI 0.1378
_diffrn_reflns_limit_h_max 12
_diffrn_reflns_limit_h_min -13
_diffrn_reflns_limit_k_max 12
_diffrn_reflns_limit_k_min -13
_diffrn_reflns_limit_l_max 17
_diffrn_reflns_limit_l_min -17
_diffrn_reflns_number 21445
_diffrn_reflns_theta_full 25.35
_diffrn_reflns_theta_max 25.35
_diffrn_reflns_theta_min 3.52
_diffrn_standards_number 0
_exptl_absorpt_coefficient_mu 0.400
_exptl_absorpt_correction_T_max 0.9881
_exptl_absorpt_correction_T_min 0.9687
_exptl_absorpt_correction_type multi-scan
_exptl_absorpt_process_details
;
SADABS (Sheldrick, 1997)
;
_exptl_crystal_colour Colourless
_exptl_crystal_density_diffrn 1.457
_exptl_crystal_density_method 'not measured'
_exptl_crystal_description Block
_exptl_crystal_F_000 784
_exptl_crystal_size_max 0.08
_exptl_crystal_size_mid 0.06
_exptl_crystal_size_min 0.03
_refine_diff_density_max 0.681
_refine_diff_density_min -0.865
_refine_diff_density_rms 0.136
_refine_ls_extinction_method none
_refine_ls_goodness_of_fit_ref 1.011
_refine_ls_hydrogen_treatment constr
_refine_ls_matrix_type full
_refine_ls_number_parameters 455
_refine_ls_number_reflns 6267
_refine_ls_number_restraints 0
_refine_ls_restrained_S_all 1.011
_refine_ls_R_factor_all 0.1683
_refine_ls_R_factor_gt 0.0956
_refine_ls_shift/su_max 0.000
_refine_ls_shift/su_mean 0.000
_refine_ls_structure_factor_coef Fsqd
_refine_ls_weighting_details 'calc w=1/[\s^2^(Fo^2^)+(0.1436P)^2^+0.0000P] where P=(Fo^2^+2Fc^2^)/3'
_refine_ls_weighting_scheme calc
_refine_ls_wR_factor_gt 0.2254
_refine_ls_wR_factor_ref 0.2686
_reflns_number_gt 3279
_reflns_number_total 6267
_reflns_threshold_expression I>2\s(I)
_cod_data_source_file c2ra20801f.txt
_cod_data_source_block 7
_cod_depositor_comments
;
The following automatic conversions were performed:

data item '_exptl_absorpt_correction_type' value 'Multi-scan' was
changed to 'multi-scan' in accordance with the
/home/saulius/struct/COD-crude-data/automatic-downloads/DataCite-retrospective/RSC/depositions/lib/dictionaries/cif_core.dic
dictionary named 'cif_core.dic' version 2.4.2 last updated on
2011-04-26.

data item '_symmetry_cell_setting' value 'Triclinic' was changed to
'triclinic' in accordance with the
/home/saulius/struct/COD-crude-data/automatic-downloads/DataCite-retrospective/RSC/depositions/lib/dictionaries/cif_core.dic
dictionary named 'cif_core.dic' version 2.4.2 last updated on
2011-04-26.

Automatic conversion script
Id: cif_fix_values 6909 2019-04-08 15:41:33Z antanas 
;
_cod_original_cell_volume 1742.9(6)
_cod_database_code 7238682

loop_
_symmetry_equiv_pos_as_xyz
'x, y, z'
'-x, -y, -z'

loop_
_atom_site_label
_atom_site_type_symbol
_atom_site_fract_x
_atom_site_fract_y
_atom_site_fract_z
_atom_site_U_iso_or_equiv
_atom_site_adp_type
_atom_site_occupancy
_atom_site_symmetry_multiplicity
_atom_site_calc_flag
_atom_site_refinement_flags
Cl1 Cl 0.73228(18) 0.31848(16) 0.07518(12) 0.0593(5) Uani 1 1 d .
Cl2 Cl 0.44819(19) 0.74327(16) 0.18474(12) 0.0608(6) Uani 1 1 d .
Cl3 Cl -0.03186(18) 1.25593(16) 0.30763(11) 0.0564(5) Uani 1 1 d .
Cl4 Cl 0.22047(17) 0.81844(16) 0.41224(12) 0.0552(5) Uani 1 1 d .
N1 N 0.5679(5) 0.4808(5) 0.2065(3) 0.0388(12) Uani 1 1 d .
N2 N 0.0711(5) 0.9876(5) 0.2901(3) 0.0378(12) Uani 1 1 d .
O1 O 0.8513(4) 0.5118(4) 0.4783(3) 0.0551(13) Uani 1 1 d .
O2 O 0.4679(4) 0.3314(4) 0.4605(3) 0.0399(10) Uani 1 1 d .
O3 O 0.5224(8) 0.1367(5) 0.4187(4) 0.103(3) Uani 1 1 d .
O4 O 0.3819(4) 0.4657(4) 0.3550(3) 0.0374(10) Uani 1 1 d .
O5 O 0.2988(5) 0.3201(5) 0.2877(4) 0.0641(15) Uani 1 1 d .
O6 O 0.3557(4) 1.0065(5) -0.0238(3) 0.0528(13) Uani 1 1 d .
O7 O -0.0332(4) 0.8387(4) 0.0610(3) 0.0407(10) Uani 1 1 d .
O8 O 0.0096(5) 0.6424(4) 0.1147(3) 0.0654(15) Uani 1 1 d .
O9 O -0.1156(4) 0.9854(4) 0.1630(3) 0.0386(10) Uani 1 1 d .
O10 O -0.2212(5) 0.8491(5) 0.2409(3) 0.0649(14) Uani 1 1 d .
C1 C 0.6620(6) 0.4684(6) 0.0509(4) 0.0404(15) Uani 1 1 d .
C2 C 0.6770(6) 0.5167(6) -0.0357(4) 0.0466(17) Uani 1 1 d .
H2 H 0.7251 0.4688 -0.0823 0.056 Uiso 1 1 calc R
C3 C 0.6202(6) 0.6367(6) -0.0530(4) 0.0470(17) Uani 1 1 d .
H3 H 0.6287 0.6708 -0.1123 0.056 Uiso 1 1 calc R
C4 C 0.5517(6) 0.7071(6) 0.0141(4) 0.0433(16) Uani 1 1 d .
H4 H 0.5136 0.7895 0.0016 0.052 Uiso 1 1 calc R
C5 C 0.5391(6) 0.6562(6) 0.1005(4) 0.0427(16) Uani 1 1 d .
C6 C 0.5950(5) 0.5347(6) 0.1211(4) 0.0330(14) Uani 1 1 d .
C7 C 0.6355(6) 0.4949(5) 0.2704(4) 0.0353(14) Uani 1 1 d .
C8 C 0.7431(6) 0.5616(6) 0.2612(4) 0.0420(16) Uani 1 1 d .
H8 H 0.7625 0.6029 0.2058 0.050 Uiso 1 1 calc R
C9 C 0.8139(6) 0.5659(6) 0.3280(4) 0.0435(16) Uani 1 1 d .
H9 H 0.8851 0.6069 0.3185 0.052 Uiso 1 1 calc R
C10 C 0.7851(6) 0.5084(6) 0.4171(4) 0.0391(15) Uani 1 1 d .
C11 C 0.6752(6) 0.4460(5) 0.4261(4) 0.0368(14) Uani 1 1 d .
H11 H 0.6545 0.4073 0.4823 0.044 Uiso 1 1 calc R
C12 C 0.6026(6) 0.4401(5) 0.3603(4) 0.0339(14) Uani 1 1 d .
C13 C 0.4903(6) 0.3748(6) 0.3686(4) 0.0374(15) Uani 1 1 d .
H13 H 0.5001 0.3059 0.3251 0.045 Uiso 1 1 calc R
C14 C 0.4841(7) 0.2087(6) 0.4765(5) 0.0512(18) Uani 1 1 d .
C15 C 0.4523(6) 0.1781(6) 0.5725(4) 0.0485(17) Uani 1 1 d .
H15A H 0.3610 0.1917 0.5857 0.073 Uiso 1 1 calc R
H15B H 0.4893 0.2312 0.6103 0.073 Uiso 1 1 calc R
H15C H 0.4856 0.0912 0.5850 0.073 Uiso 1 1 calc R
C16 C 0.2922(6) 0.4239(7) 0.3107(4) 0.0444(16) Uani 1 1 d .
C17 C 0.1861(6) 0.5271(7) 0.2981(4) 0.0531(19) Uani 1 1 d .
H17A H 0.1325 0.5028 0.2549 0.080 Uiso 1 1 calc R
H17B H 0.2198 0.6013 0.2753 0.080 Uiso 1 1 calc R
H17C H 0.1368 0.5447 0.3559 0.080 Uiso 1 1 calc R
C18 C 0.1605(6) 0.9717(6) 0.4352(4) 0.0402(15) Uani 1 1 d .
C19 C 0.1774(6) 1.0208(7) 0.5160(4) 0.0475(17) Uani 1 1 d .
H19 H 0.2210 0.9712 0.5600 0.057 Uiso 1 1 calc R
C20 C 0.1287(6) 1.1459(7) 0.5318(4) 0.0493(17) Uani 1 1 d .
H20 H 0.1392 1.1809 0.5873 0.059 Uiso 1 1 calc R
C21 C 0.0658(6) 1.2183(6) 0.4679(4) 0.0451(16) Uani 1 1 d .
H21 H 0.0342 1.3030 0.4786 0.054 Uiso 1 1 calc R
C22 C 0.0495(6) 1.1658(6) 0.3879(4) 0.0402(15) Uani 1 1 d .
C23 C 0.0967(5) 1.0426(6) 0.3689(4) 0.0324(14) Uani 1 1 d .
C24 C 0.1405(6) 0.9976(5) 0.2160(4) 0.0375(15) Uani 1 1 d .
C25 C 0.2551(6) 1.0553(6) 0.2079(4) 0.0396(15) Uani 1 1 d .
H25 H 0.2786 1.0931 0.2585 0.048 Uiso 1 1 calc R
C26 C 0.3259(6) 1.0549(6) 0.1297(4) 0.0398(15) Uani 1 1 d .
H26 H 0.4010 1.0897 0.1270 0.048 Uiso 1 1 calc R
C27 C 0.2930(6) 1.0037(5) 0.0491(4) 0.0376(15) Uani 1 1 d .
C28 C 0.1759(6) 0.9489(6) 0.0571(4) 0.0389(15) Uani 1 1 d .
H28 H 0.1506 0.9154 0.0053 0.047 Uiso 1 1 calc R
C29 C 0.1050(6) 0.9452(5) 0.1350(4) 0.0345(14) Uani 1 1 d .
C30 C -0.0122(6) 0.8882(6) 0.1450(4) 0.0378(15) Uani 1 1 d .
H30 H -0.0092 0.8233 0.1941 0.045 Uiso 1 1 calc R
C31 C -0.0239(6) 0.7142(6) 0.0541(5) 0.0456(17) Uani 1 1 d .
C32 C -0.0595(7) 0.6832(7) -0.0346(5) 0.066(2) Uani 1 1 d .
H32A H -0.0234 0.5973 -0.0482 0.099 Uiso 1 1 calc R
H32B H -0.0276 0.7386 -0.0811 0.099 Uiso 1 1 calc R
H32C H -0.1510 0.6930 -0.0331 0.099 Uiso 1 1 calc R
C33 C -0.2155(6) 0.9536(7) 0.2143(4) 0.0427(16) Uani 1 1 d .
C34 C -0.3148(7) 1.0620(7) 0.2318(5) 0.0551(19) Uani 1 1 d .
H34A H -0.3848 1.0363 0.2704 0.083 Uiso 1 1 calc R
H34B H -0.3445 1.0959 0.1746 0.083 Uiso 1 1 calc R
H34C H -0.2807 1.1254 0.2620 0.083 Uiso 1 1 calc R

loop_
_atom_site_aniso_label
_atom_site_aniso_U_11
_atom_site_aniso_U_22
_atom_site_aniso_U_33
_atom_site_aniso_U_23
_atom_site_aniso_U_13
_atom_site_aniso_U_12
Cl1 0.0637(12) 0.0386(10) 0.0650(11) 0.0052(8) 0.0038(9) 0.0169(9)
Cl2 0.0748(14) 0.0409(10) 0.0561(11) 0.0034(8) 0.0047(9) 0.0161(9)
Cl3 0.0677(12) 0.0401(10) 0.0556(10) 0.0023(8) -0.0154(9) 0.0140(9)
Cl4 0.0552(11) 0.0418(10) 0.0631(11) 0.0020(8) -0.0141(9) 0.0133(8)
N1 0.039(3) 0.034(3) 0.039(3) 0.004(2) -0.005(2) 0.006(2)
N2 0.035(3) 0.036(3) 0.040(3) 0.001(2) -0.005(2) 0.003(2)
O1 0.048(3) 0.058(3) 0.060(3) -0.005(2) -0.022(3) 0.001(2)
O2 0.046(3) 0.031(2) 0.040(2) 0.0035(19) -0.002(2) -0.002(2)
O3 0.187(7) 0.038(3) 0.062(3) 0.007(3) 0.037(4) 0.022(4)
O4 0.034(2) 0.032(2) 0.043(2) -0.0033(19) -0.0103(19) 0.0079(19)
O5 0.062(3) 0.044(3) 0.090(4) -0.009(3) -0.023(3) -0.008(3)
O6 0.043(3) 0.064(3) 0.047(3) 0.001(2) 0.007(2) -0.003(3)
O7 0.047(3) 0.028(2) 0.045(2) 0.0005(19) -0.011(2) 0.002(2)
O8 0.084(4) 0.037(3) 0.071(3) 0.008(3) -0.017(3) 0.009(3)
O9 0.037(2) 0.032(2) 0.043(2) 0.0077(19) -0.003(2) 0.002(2)
O10 0.053(3) 0.049(3) 0.086(4) 0.020(3) 0.012(3) -0.002(3)
C1 0.038(4) 0.033(3) 0.047(4) 0.007(3) -0.008(3) 0.006(3)
C2 0.054(4) 0.045(4) 0.039(4) -0.002(3) 0.005(3) -0.007(4)
C3 0.055(4) 0.045(4) 0.041(4) 0.006(3) -0.008(3) -0.008(4)
C4 0.047(4) 0.035(4) 0.046(4) 0.012(3) -0.007(3) 0.000(3)
C5 0.041(4) 0.038(4) 0.047(4) -0.003(3) -0.006(3) 0.002(3)
C6 0.030(3) 0.037(3) 0.032(3) 0.002(3) -0.005(3) -0.004(3)
C7 0.041(4) 0.025(3) 0.036(3) 0.003(3) -0.001(3) 0.003(3)
C8 0.041(4) 0.039(4) 0.045(4) 0.004(3) -0.003(3) -0.005(3)
C9 0.028(3) 0.037(4) 0.063(4) -0.001(3) -0.003(3) 0.001(3)
C10 0.033(3) 0.033(3) 0.050(4) -0.005(3) -0.010(3) 0.004(3)
C11 0.037(4) 0.027(3) 0.042(3) 0.001(3) 0.000(3) 0.005(3)
C12 0.035(3) 0.027(3) 0.036(3) 0.002(3) -0.003(3) 0.008(3)
C13 0.043(4) 0.031(3) 0.033(3) -0.002(3) -0.002(3) 0.011(3)
C14 0.064(5) 0.029(4) 0.051(4) 0.006(3) 0.010(4) 0.011(3)
C15 0.049(4) 0.041(4) 0.052(4) 0.014(3) 0.002(3) -0.004(3)
C16 0.037(4) 0.060(5) 0.036(3) 0.002(3) -0.002(3) -0.008(4)
C17 0.046(4) 0.065(5) 0.047(4) -0.003(4) -0.014(3) 0.003(4)
C18 0.038(4) 0.033(3) 0.044(4) 0.000(3) -0.002(3) 0.007(3)
C19 0.046(4) 0.052(4) 0.042(4) 0.001(3) -0.013(3) 0.005(3)
C20 0.048(4) 0.054(5) 0.046(4) -0.011(3) -0.006(3) -0.006(4)
C21 0.041(4) 0.044(4) 0.048(4) -0.008(3) -0.004(3) -0.001(3)
C22 0.038(4) 0.040(4) 0.038(3) 0.009(3) -0.002(3) 0.003(3)
C23 0.025(3) 0.037(3) 0.033(3) 0.006(3) -0.003(3) 0.000(3)
C24 0.037(4) 0.024(3) 0.046(4) 0.008(3) -0.005(3) 0.011(3)
C25 0.039(4) 0.035(4) 0.041(3) 0.002(3) -0.006(3) 0.005(3)
C26 0.029(3) 0.038(4) 0.052(4) 0.006(3) -0.007(3) -0.002(3)
C27 0.033(4) 0.029(3) 0.046(4) 0.003(3) -0.004(3) 0.009(3)
C28 0.048(4) 0.029(3) 0.036(3) -0.001(3) -0.010(3) 0.009(3)
C29 0.035(3) 0.024(3) 0.041(3) 0.002(3) -0.011(3) 0.011(3)
C30 0.039(4) 0.035(3) 0.038(3) 0.002(3) -0.011(3) 0.003(3)
C31 0.033(4) 0.033(4) 0.068(4) 0.003(3) -0.013(3) 0.006(3)
C32 0.060(5) 0.048(5) 0.089(6) -0.015(4) -0.027(4) 0.010(4)
C33 0.039(4) 0.049(4) 0.037(3) 0.005(3) 0.000(3) -0.002(3)
C34 0.052(4) 0.050(4) 0.054(4) -0.002(3) 0.004(4) 0.014(4)

loop_
_atom_type_symbol
_atom_type_description
_atom_type_scat_dispersion_real
_atom_type_scat_dispersion_imag
_atom_type_scat_source
C C 0.0033 0.0016 'International Tables Vol C Tables 4.2.6.8 and 6.1.1.4'
H H 0.0000 0.0000 'International Tables Vol C Tables 4.2.6.8 and 6.1.1.4'
N N 0.0061 0.0033 'International Tables Vol C Tables 4.2.6.8 and 6.1.1.4'
O O 0.0106 0.0060 'International Tables Vol C Tables 4.2.6.8 and 6.1.1.4'
Cl Cl 0.1484 0.1585 'International Tables Vol C Tables 4.2.6.8 and 6.1.1.4'

loop_
_geom_angle_atom_site_label_1
_geom_angle_atom_site_label_2
_geom_angle_atom_site_label_3
_geom_angle
C7 N1 C6 119.1(5)
C24 N2 C23 120.1(5)
C14 O2 C13 117.8(5)
C16 O4 C13 114.7(5)
C31 O7 C30 118.9(5)
C33 O9 C30 116.0(5)
C6 C1 C2 123.1(6)
C6 C1 Cl1 117.1(5)
C2 C1 Cl1 119.8(5)
C1 C2 C3 118.5(6)
C1 C2 H2 120.8
C3 C2 H2 120.8
C4 C3 C2 121.1(6)
C4 C3 H3 119.4
C2 C3 H3 119.4
C3 C4 C5 119.0(6)
C3 C4 H4 120.5
C5 C4 H4 120.5
C4 C5 C6 121.8(6)
C4 C5 Cl2 119.1(5)
C6 C5 Cl2 119.1(5)
C1 C6 C5 116.5(5)
C1 C6 N1 122.8(6)
C5 C6 N1 120.2(5)
N1 C7 C8 124.8(5)
N1 C7 C12 117.9(5)
C8 C7 C12 117.3(5)
C9 C8 C7 121.8(6)
C9 C8 H8 119.1
C7 C8 H8 119.1
C8 C9 C10 121.6(6)
C8 C9 H9 119.2
C10 C9 H9 119.2
O1 C10 C11 122.7(6)
O1 C10 C9 121.4(6)
C11 C10 C9 115.9(5)
C12 C11 C10 123.8(6)
C12 C11 H11 118.1
C10 C11 H11 118.1
C11 C12 C7 119.4(6)
C11 C12 C13 124.2(5)
C7 C12 C13 116.3(5)
O4 C13 O2 104.1(5)
O4 C13 C12 107.7(5)
O2 C13 C12 109.5(5)
O4 C13 H13 111.7
O2 C13 H13 111.7
C12 C13 H13 111.7
O3 C14 O2 122.0(6)
O3 C14 C15 126.2(6)
O2 C14 C15 111.8(6)
C14 C15 H15A 109.5
C14 C15 H15B 109.5
H15A C15 H15B 109.5
C14 C15 H15C 109.5
H15A C15 H15C 109.5
H15B C15 H15C 109.5
O5 C16 O4 123.9(6)
O5 C16 C17 126.2(6)
O4 C16 C17 109.9(6)
C16 C17 H17A 109.5
C16 C17 H17B 109.5
H17A C17 H17B 109.5
C16 C17 H17C 109.5
H17A C17 H17C 109.5
H17B C17 H17C 109.5
C19 C18 C23 122.0(6)
C19 C18 Cl4 120.2(5)
C23 C18 Cl4 117.8(5)
C18 C19 C20 118.7(6)
C18 C19 H19 120.7
C20 C19 H19 120.7
C21 C20 C19 120.8(6)
C21 C20 H20 119.6
C19 C20 H20 119.6
C20 C21 C22 119.0(6)
C20 C21 H21 120.5
C22 C21 H21 120.5
C21 C22 C23 122.3(5)
C21 C22 Cl3 119.2(5)
C23 C22 Cl3 118.5(5)
C22 C23 C18 117.3(5)
C22 C23 N2 121.6(5)
C18 C23 N2 120.8(6)
N2 C24 C29 117.8(6)
N2 C24 C25 124.3(6)
C29 C24 C25 117.9(5)
C26 C25 C24 120.4(6)
C26 C25 H25 119.8
C24 C25 H25 119.8
C25 C26 C27 122.6(6)
C25 C26 H26 118.7
C27 C26 H26 118.7
O6 C27 C26 123.0(6)
O6 C27 C28 120.3(6)
C26 C27 C28 116.7(5)
C29 C28 C27 121.9(6)
C29 C28 H28 119.0
C27 C28 H28 119.0
C28 C29 C24 120.4(6)
C28 C29 C30 122.8(5)
C24 C29 C30 116.8(5)
O9 C30 O7 104.9(4)
O9 C30 C29 107.6(5)
O7 C30 C29 110.4(5)
O9 C30 H30 111.2
O7 C30 H30 111.2
C29 C30 H30 111.2
O8 C31 O7 122.3(6)
O8 C31 C32 127.3(6)
O7 C31 C32 110.4(5)
C31 C32 H32A 109.5
C31 C32 H32B 109.5
H32A C32 H32B 109.5
C31 C32 H32C 109.5
H32A C32 H32C 109.5
H32B C32 H32C 109.5
O10 C33 O9 123.0(6)
O10 C33 C34 125.5(7)
O9 C33 C34 111.5(6)
C33 C34 H34A 109.5
C33 C34 H34B 109.5
H34A C34 H34B 109.5
C33 C34 H34C 109.5
H34A C34 H34C 109.5
H34B C34 H34C 109.5

loop_
_geom_bond_atom_site_label_1
_geom_bond_atom_site_label_2
_geom_bond_distance
Cl1 C1 1.737(6)
Cl2 C5 1.737(7)
Cl3 C22 1.739(6)
Cl4 C18 1.735(6)
N1 C7 1.286(7)
N1 C6 1.410(7)
N2 C24 1.288(7)
N2 C23 1.412(7)
O1 C10 1.220(7)
O2 C14 1.342(7)
O2 C13 1.446(7)
O3 C14 1.191(8)
O4 C16 1.372(8)
O4 C13 1.440(7)
O5 C16 1.189(8)
O6 C27 1.229(7)
O7 C31 1.357(7)
O7 C30 1.436(7)
O8 C31 1.220(7)
O9 C33 1.351(7)
O9 C30 1.431(7)
O10 C33 1.206(8)
C1 C6 1.378(9)
C1 C2 1.383(8)
C2 C3 1.385(9)
C2 H2 0.9500
C3 C4 1.373(9)
C3 H3 0.9500
C4 C5 1.390(8)
C4 H4 0.9500
C5 C6 1.407(8)
C7 C8 1.466(9)
C7 C12 1.486(8)
C8 C9 1.322(8)
C8 H8 0.9500
C9 C10 1.477(9)
C9 H9 0.9500
C10 C11 1.460(9)
C11 C12 1.325(8)
C11 H11 0.9500
C12 C13 1.501(9)
C13 H13 1.0000
C14 C15 1.480(9)
C15 H15A 0.9800
C15 H15B 0.9800
C15 H15C 0.9800
C16 C17 1.499(9)
C17 H17A 0.9800
C17 H17B 0.9800
C17 H17C 0.9800
C18 C19 1.378(9)
C18 C23 1.401(8)
C19 C20 1.408(9)
C19 H19 0.9500
C20 C21 1.378(9)
C20 H20 0.9500
C21 C22 1.383(8)
C21 H21 0.9500
C22 C23 1.394(8)
C24 C29 1.468(8)
C24 C25 1.476(9)
C25 C26 1.334(8)
C25 H25 0.9500
C26 C27 1.446(8)
C26 H26 0.9500
C27 C28 1.482(9)
C28 C29 1.335(8)
C28 H28 0.9500
C29 C30 1.496(9)
C30 H30 1.0000
C31 C32 1.480(9)
C32 H32A 0.9800
C32 H32B 0.9800
C32 H32C 0.9800
C33 C34 1.483(9)
C34 H34A 0.9800
C34 H34B 0.9800
C34 H34C 0.9800

loop_
_geom_torsion_atom_site_label_1
_geom_torsion_atom_site_label_2
_geom_torsion_atom_site_label_3
_geom_torsion_atom_site_label_4
_geom_torsion
C6 C1 C2 C3 -1.1(10)
Cl1 C1 C2 C3 -179.8(5)
C1 C2 C3 C4 0.8(10)
C2 C3 C4 C5 -0.4(10)
C3 C4 C5 C6 0.3(10)
C3 C4 C5 Cl2 -177.8(5)
C2 C1 C6 C5 1.0(9)
Cl1 C1 C6 C5 179.7(4)
C2 C1 C6 N1 172.5(6)
Cl1 C1 C6 N1 -8.8(8)
C4 C5 C6 C1 -0.6(9)
Cl2 C5 C6 C1 177.6(5)
C4 C5 C6 N1 -172.3(6)
Cl2 C5 C6 N1 5.9(8)
C7 N1 C6 C1 99.6(7)
C7 N1 C6 C5 -89.2(7)
C6 N1 C7 C8 -1.5(9)
C6 N1 C7 C12 178.4(5)
N1 C7 C8 C9 -175.5(6)
C12 C7 C8 C9 4.7(9)
C7 C8 C9 C10 -2.9(10)
C8 C9 C10 O1 179.4(6)
C8 C9 C10 C11 0.7(9)
O1 C10 C11 C12 -179.3(6)
C9 C10 C11 C12 -0.6(9)
C10 C11 C12 C7 2.6(9)
C10 C11 C12 C13 179.3(6)
N1 C7 C12 C11 175.7(6)
C8 C7 C12 C11 -4.5(8)
N1 C7 C12 C13 -1.2(8)
C8 C7 C12 C13 178.6(5)
C16 O4 C13 O2 -99.3(5)
C16 O4 C13 C12 144.5(5)
C14 O2 C13 O4 131.7(6)
C14 O2 C13 C12 -113.3(6)
C11 C12 C13 O4 118.2(6)
C7 C12 C13 O4 -65.0(6)
C11 C12 C13 O2 5.6(8)
C7 C12 C13 O2 -177.7(5)
C13 O2 C14 O3 4.2(11)
C13 O2 C14 C15 -177.4(5)
C13 O4 C16 O5 2.8(9)
C13 O4 C16 C17 -178.4(5)
C23 C18 C19 C20 0.1(10)
Cl4 C18 C19 C20 179.3(5)
C18 C19 C20 C21 -0.3(10)
C19 C20 C21 C22 0.9(10)
C20 C21 C22 C23 -1.3(10)
C20 C21 C22 Cl3 179.0(5)
C21 C22 C23 C18 1.1(9)
Cl3 C22 C23 C18 -179.2(5)
C21 C22 C23 N2 175.0(6)
Cl3 C22 C23 N2 -5.3(8)
C19 C18 C23 C22 -0.5(9)
Cl4 C18 C23 C22 -179.7(5)
C19 C18 C23 N2 -174.4(6)
Cl4 C18 C23 N2 6.4(8)
C24 N2 C23 C22 86.0(7)
C24 N2 C23 C18 -100.3(7)
C23 N2 C24 C29 -176.3(5)
C23 N2 C24 C25 5.3(8)
N2 C24 C25 C26 175.8(6)
C29 C24 C25 C26 -2.6(8)
C24 C25 C26 C27 2.6(9)
C25 C26 C27 O6 177.6(6)
C25 C26 C27 C28 -0.8(8)
O6 C27 C28 C29 -179.4(6)
C26 C27 C28 C29 -0.9(8)
C27 C28 C29 C24 0.8(8)
C27 C28 C29 C30 -178.8(5)
N2 C24 C29 C28 -177.6(5)
C25 C24 C29 C28 0.9(8)
N2 C24 C29 C30 2.0(7)
C25 C24 C29 C30 -179.5(5)
C33 O9 C30 O7 92.8(5)
C33 O9 C30 C29 -149.6(5)
C31 O7 C30 O9 -131.8(5)
C31 O7 C30 C29 112.6(6)
C28 C29 C30 O9 -113.1(6)
C24 C29 C30 O9 67.3(6)
C28 C29 C30 O7 0.9(7)
C24 C29 C30 O7 -178.7(4)
C30 O7 C31 O8 -4.8(9)
C30 O7 C31 C32 175.1(5)
C30 O9 C33 O10 -2.8(8)
C30 O9 C33 C34 177.7(5)
